data_1100185
loop_
_publ_author_name
T.Grob
G.Seybert
W.Massa
K.Harms
K.Dehnicke

_journal_name_full Z.Anorg.Allg.Chem.
_journal_page_first 1361
_journal_paper_doi 10.1002/(SICI)1521-3749(200006)626:6<1361::AID-ZAAC1361>3.0.CO;2-X
_journal_volume 626
_journal_year 2000
_chemical_formula_moiety
;
C94 H85 Eu2 I1 N5 O2 P5,2(C4 H10 O2)
;
_chemical_formula_sum 'C102 H105 Eu2 I N5 O6 P5'
_chemical_name_systematic
;
bis(\m~2~-Triphenylphosphoraneiminato)-iodo-tris(triphenylphosphoraneiminato)-
dimethoxyethane-di-europium dimethoxyethane solvate
;
_space_group_IT_number 2
_symmetry_cell_setting triclinic
_symmetry_Int_Tables_number 2
_symmetry_space_group_name_Hall '-P 1'
_symmetry_space_group_name_H-M 'P -1'
_cell_angle_alpha 89.404(11)
_cell_angle_beta 72.958(11)
_cell_angle_gamma 78.657(11)
_cell_formula_units_Z 2
_cell_length_a 14.0550(14)
_cell_length_b 16.5220(15)
_cell_length_c 22.037(2)
_cell_volume 4790.995
_diffrn_ambient_temperature 193
_exptl_crystal_colour light-yellow.
_exptl_crystal_density_diffrn 1.444
_exptl_crystal_description 'triangular platelet'
_refine_ls_R_factor_gt 3.91
_refine_ls_wR_factor_gt 3.91
_cod_original_formula_sum 'C102 H105 Eu2 I1 N5 O6 P5'
_cod_database_code 1100185

loop_
_symmetry_equiv_pos_site_id
_symmetry_equiv_pos_as_xyz
1 x,y,z
2 -x,-y,-z

loop_
_atom_site_label
_atom_site_type_symbol
_atom_site_fract_x
_atom_site_fract_y
_atom_site_fract_z
Eu1 Eu 0.51706(2) 0.76670(2) 0.23415(2)
Eu2 Eu 0.40631(2) 0.97301(2) 0.20082(2)
I1 I 0.51288(3) 1.11919(3) 0.13308(2)
O1 O 0.4620(4) 0.9159(4) 0.0842(2)
O2 O 0.2891(3) 1.0298(3) 0.1365(3)
N1 N 0.5554(3) 0.9004(3) 0.2220(2)
N2 N 0.3632(3) 0.8400(3) 0.2203(2)
N3 N 0.4942(4) 0.7056(3) 0.3252(3)
N4 N 0.6186(4) 0.6841(4) 0.1555(3)
N5 N 0.3060(4) 1.0454(3) 0.2860(3)
P1 P 0.66254(11) 0.91934(11) 0.21584(8)
P2 P 0.25735(11) 0.81487(10) 0.23827(8)
P3 P 0.49604(12) 0.63976(11) 0.37473(8)
P4 P 0.67903(12) 0.60995(12) 0.10954(9)
P5 P 0.24330(11) 1.09806(11) 0.34743(9)
C1 C 0.5368(8) 0.8434(7) 0.0617(4)
H1 H 0.54640 0.83290 0.01640
H2 H 0.51470 0.79640 0.08540
H3 H 0.60110 0.85040 0.06780
C2 C 0.3800(7) 0.9229(9) 0.0576(4)
H4 H 0.33500 0.88480 0.07780
H5 H 0.40620 0.90850 0.01140
C3 C 0.3229(7) 1.0097(9) 0.0694(5)
H6 H 0.36730 1.04730 0.04730
H7 H 0.26380 1.01660 0.05280
C4 C 0.2312(6) 1.1123(6) 0.1520(6)
H8 H 0.18910 1.12630 0.12350
H9 H 0.27740 1.15090 0.14720
H10 H 0.18740 1.11630 0.19610
C5 C 0.6618(4) 1.0112(4) 0.2594(3)
C6 C 0.7507(5) 1.0308(5) 0.2664(4)
H11 H 0.81410 0.99580 0.24560
C7 C 0.7498(6) 1.0978(6) 0.3020(4)
H12 H 0.81180 1.10940 0.30510
C8 C 0.6589(6) 1.1490(5) 0.3335(4)
H13 H 0.65720 1.19570 0.35890
C9 C 0.5700(6) 1.1308(5) 0.3273(4)
H14 H 0.50680 1.16600 0.34820
C10 C 0.5714(5) 1.0634(5) 0.2918(4)
H15 H 0.50910 1.05190 0.28910
C11 C 0.7443(4) 0.9252(4) 0.1356(3)
C12 C 0.7797(4) 0.9968(5) 0.1133(3)
H16 H 0.75900 1.04600 0.13980
C13 C 0.8456(5) 0.9955(6) 0.0517(4)
H17 H 0.86830 1.04450 0.03640
C14 C 0.8776(5) 0.9259(6) 0.0135(4)
H18 H 0.92400 0.92550 -0.02770
C15 C 0.8423(5) 0.8557(5) 0.0350(4)
H19 H 0.86360 0.80700 0.00800
C16 C 0.7758(5) 0.8552(5) 0.0960(3)
H20 H 0.75210 0.80620 0.11020
C17 C 0.7436(4) 0.8426(4) 0.2479(3)
C18 C 0.8502(4) 0.8224(4) 0.2218(3)
H21 H 0.88150 0.84690 0.18390
C19 C 0.9103(5) 0.7678(5) 0.2502(4)
H22 H 0.98190 0.75470 0.23150
C20 C 0.8667(6) 0.7329(5) 0.3049(4)
H23 H 0.90820 0.69650 0.32490
C21 C 0.7616(6) 0.7502(5) 0.3319(4)
H24 H 0.73150 0.72460 0.36950
C22 C 0.7007(5) 0.8050(5) 0.3037(3)
H25 H 0.62910 0.81710 0.32260
C23 C 0.1637(4) 0.8784(4) 0.2072(3)
C24 C 0.1412(5) 0.8554(5) 0.1533(3)
H26 H 0.17310 0.80290 0.13220
C25 C 0.0713(5) 0.9096(5) 0.1299(4)
H27 H 0.05680 0.89370 0.09280
C26 C 0.0243(5) 0.9844(5) 0.1597(4)
H28 H -0.02270 1.02060 0.14340
C27 C 0.0448(4) 1.0083(5) 0.2138(4)
H29 H 0.01160 1.06050 0.23500
C28 C 0.1141(4) 0.9552(4) 0.2370(3)
H30 H 0.12800 0.97190 0.27410
C29 C 0.1897(4) 0.8173(4) 0.3224(3)
C30 C 0.0855(4) 0.8178(4) 0.3448(3)
H31 H 0.04750 0.82130 0.31530
C31 C 0.0371(5) 0.8134(5) 0.4079(4)
H32 H -0.03310 0.81170 0.42160
C32 C 0.0904(6) 0.8113(5) 0.4522(4)
H33 H 0.05650 0.80950 0.49620
C33 C 0.1929(5) 0.8120(4) 0.4317(3)
H34 H 0.22970 0.81080 0.46180
C34 C 0.2424(4) 0.8143(4) 0.3676(3)
H35 H 0.31320 0.81400 0.35400
C35 C 0.2646(4) 0.7102(4) 0.2104(3)
C36 C 0.3405(5) 0.6770(5) 0.1542(4)
H36 H 0.38850 0.70870 0.13270
C37 C 0.3462(6) 0.5994(6) 0.1302(5)
H37 H 0.39960 0.57750 0.09310
C38 C 0.2769(6) 0.5529(5) 0.1584(5)
H38 H 0.27990 0.50040 0.13990
C39 C 0.2025(6) 0.5829(5) 0.2139(5)
H39 H 0.15590 0.54960 0.23470
C40 C 0.1947(5) 0.6608(4) 0.2397(4)
H40 H 0.14190 0.68110 0.27750
C41 C 0.5746(5) 0.5384(5) 0.3462(3)
C42 C 0.6687(5) 0.5327(6) 0.3009(4)
H41 H 0.69080 0.58180 0.28540
C43 C 0.7303(5) 0.4571(6) 0.2783(4)
H42 H 0.79350 0.45440 0.24640
C44 C 0.7011(6) 0.3855(5) 0.3014(5)
H43 H 0.74440 0.33340 0.28650
C45 C 0.6076(7) 0.3900(6) 0.3469(5)
H44 H 0.58620 0.34060 0.36220
C46 C 0.5456(6) 0.4652(5) 0.3700(4)
H45 H 0.48300 0.46750 0.40220
C47 C 0.3720(5) 0.6172(4) 0.4156(3)
C48 C 0.3103(5) 0.6015(4) 0.3796(4)
H46 H 0.33500 0.60060 0.33460
C49 C 0.2128(5) 0.5869(5) 0.4085(4)
H47 H 0.17140 0.57640 0.38350
C50 C 0.1774(6) 0.5882(5) 0.4747(5)
H48 H 0.11150 0.57810 0.49490
C51 C 0.2364(6) 0.6038(5) 0.5106(4)
H49 H 0.21130 0.60450 0.55570
C52 C 0.3334(5) 0.6186(5) 0.4820(4)
H50 H 0.37360 0.62980 0.50760
C53 C 0.5422(4) 0.6675(4) 0.4386(3)
C54 C 0.6020(5) 0.6121(5) 0.4679(4)
H51 H 0.61870 0.55510 0.45500
C55 C 0.6369(5) 0.6382(5) 0.5149(4)
H52 H 0.67750 0.59920 0.53390
C56 C 0.6137(5) 0.7199(5) 0.5346(4)
H53 H 0.63790 0.73790 0.56710
C57 C 0.5554(6) 0.7754(5) 0.5071(4)
H54 H 0.53910 0.83210 0.52090
C58 C 0.5198(5) 0.7507(5) 0.4597(4)
H55 H 0.47960 0.79060 0.44120
C59 C 0.8058(4) 0.5687(4) 0.1158(3)
C60 C 0.8399(5) 0.6065(5) 0.1588(4)
H56 H 0.79850 0.65450 0.18330
C61 C 0.9341(6) 0.5745(6) 0.1662(5)
H57 H 0.95650 0.60150 0.19580
C62 C 0.9954(6) 0.5061(6) 0.1329(5)
H58 H 1.06070 0.48590 0.13780
C63 C 0.9608(6) 0.4662(5) 0.0914(4)
H59 H 1.00120 0.41650 0.06890
C64 C 0.8672(5) 0.4984(5) 0.0826(4)
H60 H 0.84520 0.47130 0.05290
C65 C 0.6990(4) 0.6316(4) 0.0268(3)
C66 C 0.7860(5) 0.6562(5) -0.0095(4)
H61 H 0.84130 0.65390 0.00750
C67 C 0.7947(6) 0.6842(6) -0.0701(4)
H62 H 0.85480 0.70140 -0.09390
C68 C 0.7158(7) 0.6868(6) -0.0954(4)
H63 H 0.72100 0.70530 -0.13700
C69 C 0.6307(8) 0.6627(7) -0.0603(5)
H64 H 0.57620 0.66380 -0.07780
C70 C 0.6218(6) 0.6366(6) 0.0000(4)
H65 H 0.56030 0.62160 0.02380
C71 C 0.6240(5) 0.5176(5) 0.1194(4)
C72 C 0.6421(6) 0.4583(6) 0.0715(5)
H66 H 0.67980 0.46720 0.02950
C73 C 0.6050(7) 0.3841(6) 0.0845(6)
H67 H 0.61810 0.34270 0.05190
C74 C 0.5496(9) 0.3741(8) 0.1458(7)
H68 H 0.52580 0.32420 0.15570
C75 C 0.5282(9) 0.4324(8) 0.1920(6)
H69 H 0.48840 0.42360 0.23350
C76 C 0.5634(6) 0.5065(6) 0.1801(4)
H70 H 0.54610 0.54840 0.21290
C77 C 0.1065(4) 1.1009(4) 0.3727(3)
C78 C 0.0679(4) 1.0368(4) 0.4064(3)
H71 H 0.11280 0.99330 0.41850
C79 C -0.0341(5) 1.0351(5) 0.4224(4)
H72 H -0.05840 0.99000 0.44440
C80 C -0.1012(5) 1.0984(5) 0.4067(4)
H73 H -0.17180 1.09800 0.41930
C81 C -0.0654(5) 1.1625(5) 0.3724(4)
H74 H -0.11100 1.20570 0.36060
C82 C 0.0392(5) 1.1631(4) 0.3553(3)
H75 H 0.06400 1.20680 0.33140
C83 C 0.2791(5) 1.0662(4) 0.4184(3)
C84 C 0.3615(6) 1.0019(5) 0.4121(4)
H76 H 0.39600 0.97450 0.37170
C85 C 0.3948(7) 0.9765(6) 0.4647(6)
H77 H 0.45280 0.93360 0.45960
C86 C 0.3429(7) 1.0141(6) 0.5235(5)
H78 H 0.36410 0.99620 0.55940
C87 C 0.2611(6) 1.0771(5) 0.5306(4)
H79 H 0.22540 1.10320 0.57130
C88 C 0.2304(5) 1.1026(5) 0.4784(4)
H80 H 0.17370 1.14690 0.48390
C89 C 0.2519(4) 1.2073(4) 0.3440(3)
C90 C 0.3297(6) 1.2269(5) 0.2942(4)
H81 H 0.37330 1.18490 0.26400
C91 C 0.3436(7) 1.3074(5) 0.2886(5)
H82 H 0.39740 1.31990 0.25460
C92 C 0.2823(7) 1.3687(6) 0.3303(5)
H83 H 0.29400 1.42350 0.32580
C93 C 0.2033(6) 1.3520(5) 0.3791(4)
H84 H 0.15900 1.39510 0.40810
C94 C 0.1893(5) 1.2717(4) 0.3855(4)
H85 H 0.13480 1.26010 0.41950
O3 O 0.91550 0.30220 0.01710
O4 O 0.90790 0.20700 0.12410
O5 O 1.04080 0.44580 0.29040
O6 O 0.97820 0.55520 0.38950
C95 C 0.93170 0.31180 -0.04860
H86 H 0.96870 0.35650 -0.06190
H87 H 0.86610 0.32530 -0.05730
H88 H 0.97160 0.26020 -0.07210
C96 C 0.86530 0.24210 0.03750
H89 H 0.91010 0.18910 0.01810
H90 H 0.80580 0.25040 0.02110
C97 C 0.82730 0.23360 0.11000
H91 H 0.79140 0.28760 0.13240
H92 H 0.78110 0.19390 0.12070
C98 C 0.93930 0.23210 0.17140
H93 H 1.01320 0.21440 0.16080
H94 H 0.90680 0.20770 0.21080
H95 H 0.92070 0.29250 0.17690
C99 C 1.08710 0.36480 0.24960
H96 H 1.14300 0.37360 0.21300
H97 H 1.03490 0.34710 0.23470
H98 H 1.11300 0.32200 0.27520
C100 C 0.96870 0.44270 0.33760
H99 H 0.99350 0.40530 0.36760
H100 H 0.91840 0.41830 0.32450
C101 C 0.92110 0.51710 0.36880
H101 H 0.89220 0.55320 0.33970
H102 H 0.86380 0.50850 0.40530
C102 C 0.92790 0.60930 0.44050
H103 H 0.97700 0.63360 0.45410
H104 H 0.89080 0.57980 0.47550
H105 H 0.87990 0.65320 0.42850

loop_
_atom_type_symbol
_atom_type_radius_bond
C 0.68
H 0.23
Eu 1.60
I 1.40
N 0.68
O 0.68
P 1.05
